data_7710265
loop_
_publ_author_name
'Flecken, Franziska'
'Grell, Toni'
'Hanf, Schirin'

_publ_section_title
;
 Transition metal complexes of the PPO/POP ligand: variable coordination
 chemistry and photo-luminescence properties
;
_journal_name_full 'Dalton Transactions'
_journal_paper_doi 10.1039/D2DT01091G
_journal_year 2022
_chemical_formula_moiety 'C24 H20 Au2 Cl2 O P2'
_chemical_formula_sum 'C24 H20 Au2 Cl2 O P2'
_chemical_formula_weight 851.17
_chemical_melting_point ?
_chemical_name_common n/a
_chemical_name_systematic n/a
_chemical_properties_physical Air-sensitive,Moisture-sensitive,Light-sensitive
_space_group_crystal_system monoclinic
_space_group_IT_number 14
_space_group_name_Hall '-P 2ybc'
_space_group_name_H-M_alt 'P 1 21/c 1'
_atom_sites_solution_hydrogens geom
_atom_sites_solution_primary difmap
_audit_creation_method SHELXL-2018/3
_audit_update_record
;
2022-04-01 deposited with the CCDC.	2022-05-10 downloaded from the CCDC.
;
_cell_angle_alpha 90
_cell_angle_beta 102.113(9)
_cell_angle_gamma 90
_cell_formula_units_Z 4
_cell_length_a 8.9878(11)
_cell_length_b 16.301(2)
_cell_length_c 16.7718(18)
_cell_measurement_reflns_used 22791
_cell_measurement_temperature 100(2)
_cell_measurement_theta_max 31.55
_cell_measurement_theta_min 2.31
_cell_volume 2402.5(5)
_computing_cell_refinement
;
X-Area Recipe 1.33.0.0 (STOE, 2015)
;
_computing_data_collection
;
X-Area Pilatus3_SV 1.31.150.0 (STOE, 2018)
;
_computing_data_reduction
;
X-Area Integrate 1.73.1.0 (STOE, 2018)
X-Area LANA 1.73.2.0 (STOE, 2018)
;
_computing_publication_material
;
STOE & Cie GmbH, X-Area, software package for collecting single-crystal or
multi-domain crystal data on STOE area-detector diffractometers, for image
processing, for the correction and scaling of reflection intensities and
for outlier rejection, version 1.84, Darmstadt 2018
;
_computing_structure_refinement 'SHELXL-2018/3 (Sheldrick, 2018)'
_computing_structure_solution 'SHELXT 2015 (Sheldrick, 2015)'
_diffrn_ambient_temperature 100(2)
_diffrn_detector_area_resol_mean 5.81
_diffrn_measured_fraction_theta_full 0.998
_diffrn_measured_fraction_theta_max 0.822
_diffrn_measurement_device_type 'STOE STADIVARI'
_diffrn_measurement_method 'rotation method, \w scans'
_diffrn_radiation_type MoK\a
_diffrn_radiation_wavelength 0.71073
_diffrn_reflns_av_R_equivalents 0.0264
_diffrn_reflns_av_unetI/netI 0.0332
_diffrn_reflns_Laue_measured_fraction_full 0.998
_diffrn_reflns_Laue_measured_fraction_max 0.822
_diffrn_reflns_limit_h_max 13
_diffrn_reflns_limit_h_min -10
_diffrn_reflns_limit_k_max 21
_diffrn_reflns_limit_k_min -16
_diffrn_reflns_limit_l_max 22
_diffrn_reflns_limit_l_min -22
_diffrn_reflns_number 14860
_diffrn_reflns_point_group_measured_fraction_full 0.998
_diffrn_reflns_point_group_measured_fraction_max 0.822
_diffrn_reflns_theta_full 25.242
_diffrn_reflns_theta_max 31.574
_diffrn_reflns_theta_min 2.318
_diffrn_source 'Mo Genix 3D HF'
_exptl_absorpt_coefficient_mu 12.569
_exptl_absorpt_correction_T_max 0.1555
_exptl_absorpt_correction_T_min 0.0471
_exptl_absorpt_correction_type multi-scan
_exptl_absorpt_process_details
;
STOE X-Red32, absorption correction by Gaussian integration, analogous to
P. Coppens, "The Evaluation of Absorption and Extinction in Single-Crystal
Structure Analysis", published in: F. R. Ahmed (Editor), "Crystallographic
Computing", Munksgaard, Copenhagen (1970), 255 - 270.
Afterwards scaling of reflection intensities was performed within STOE LANA.
J. Koziskova, F. Hahn, J. Richter, J. Kozisek, "Comparison of different
absorption corrections on the model structure of tetrakis(\m~2~-acetato)-
diaqua-di-copper(II)", Acta Chimica Slovaca, vol. 9, no. 2, 2016, pp. 136 - 140.
;
_exptl_crystal_colour colorless
_exptl_crystal_density_diffrn 2.353
_exptl_crystal_density_meas ?
_exptl_crystal_density_method 'not measured'
_exptl_crystal_description plate
_exptl_crystal_F_000 1576
_exptl_crystal_preparation Luminescent
_exptl_crystal_recrystallization_method 'Re-crystallisation from solvent: dichloromethane, n-pentane, layering'
_exptl_crystal_size_max 0.308
_exptl_crystal_size_mid 0.241
_exptl_crystal_size_min 0.122
_refine_diff_density_max 1.404
_refine_diff_density_min -1.712
_refine_diff_density_rms 0.217
_refine_ls_extinction_method none
_refine_ls_goodness_of_fit_ref 1.025
_refine_ls_hydrogen_treatment constr
_refine_ls_matrix_type full
_refine_ls_number_parameters 280
_refine_ls_number_reflns 6619
_refine_ls_number_restraints 0
_refine_ls_restrained_S_all 1.025
_refine_ls_R_factor_all 0.0379
_refine_ls_R_factor_gt 0.0297
_refine_ls_shift/su_max 0.003
_refine_ls_shift/su_mean 0.000
_refine_ls_structure_factor_coef Fsqd
_refine_ls_weighting_details 'w=1/[\s^2^(Fo^2^)+(0.0380P)^2^+9.1854P] where P=(Fo^2^+2Fc^2^)/3'
_refine_ls_weighting_scheme calc
_refine_ls_wR_factor_gt 0.0698
_refine_ls_wR_factor_ref 0.0731
_reflns_Friedel_coverage 0.000
_reflns_number_gt 5757
_reflns_number_total 6619
_reflns_threshold_expression 'I > 2\s(I)'
_cod_data_source_file d2dt01091g2.cif
_cod_data_source_block frfl091
_cod_depositor_comments
;
The following automatic conversions were performed:

data item '_chemical_melting_point' value 'Not measured' was changed
to '?' -- the value is undefined or not given.

data item '_exptl_crystal_density_meas' value 'n/a' was changed to
'?' -- the value is perceived as not measured.

Automatic conversion script
Id: cif_fix_values 7556 2019-12-06 15:28:31Z antanas 
;
_cod_original_cell_volume 2402.6(5)
_cod_original_sg_symbol_H-M 'P 21/c'
_cod_database_code 7710265
_shelx_shelxl_version_number 2018/3
_shelx_space_group_comment
;
The symmetry employed for this shelxl refinement is uniquely defined
by the following loop, which should always be used as a source of
symmetry information in preference to the above space-group names.
They are only intended as comments.
;

loop_
_space_group_symop_operation_xyz
'x, y, z'
'-x, y+1/2, -z+1/2'
'-x, -y, -z'
'x, -y-1/2, z-1/2'

loop_
_atom_site_label
_atom_site_type_symbol
_atom_site_fract_x
_atom_site_fract_y
_atom_site_fract_z
_atom_site_U_iso_or_equiv
_atom_site_adp_type
_atom_site_occupancy
_atom_site_site_symmetry_order
_atom_site_calc_flag
_atom_site_refinement_flags_posn
_atom_site_refinement_flags_adp
_atom_site_refinement_flags_occupancy
_atom_site_disorder_assembly
_atom_site_disorder_group
P1 P 0.89615(13) 0.71066(8) 0.54183(7) 0.0136(2) Uani 1 1 d . . . . .
C1 C 0.9692(5) 0.6481(3) 0.4714(3) 0.0155(9) Uani 1 1 d . . . . .
P2 P 0.57374(13) 0.73875(8) 0.50820(7) 0.0122(2) Uani 1 1 d . . . . .
C2 C 1.0918(6) 0.5971(3) 0.5013(3) 0.0192(10) Uani 1 1 d . . . . .
H2 H 1.130646 0.592716 0.558328 0.023 Uiso 1 1 calc R U . . .
Cl1 Cl 0.83422(14) 0.60628(8) 0.77959(7) 0.0195(2) Uani 1 1 d . . . . .
C4 C 1.0997(7) 0.5588(4) 0.3642(4) 0.0289(13) Uani 1 1 d . . . . .
H4 H 1.145540 0.528845 0.327148 0.035 Uiso 1 1 calc R U . . .
C8 C 1.0849(6) 0.8242(4) 0.6337(3) 0.0220(11) Uani 1 1 d . . . . .
H8 H 1.075379 0.792251 0.679712 0.026 Uiso 1 1 calc R U . . .
Au2 Au 0.52330(2) 0.61856(2) 0.55725(2) 0.01438(5) Uani 1 1 d . . . . .
C7 C 1.0100(5) 0.8009(3) 0.5564(3) 0.0151(9) Uani 1 1 d . . . . .
Au1 Au 0.86209(2) 0.65527(2) 0.65654(2) 0.01390(5) Uani 1 1 d . . . . .
C6 C 0.9104(6) 0.6531(4) 0.3885(3) 0.0262(12) Uani 1 1 d . . . . .
H6 H 0.825179 0.687275 0.368240 0.031 Uiso 1 1 calc R U . . .
Cl2 Cl 0.47088(16) 0.49662(8) 0.61290(7) 0.0241(3) Uani 1 1 d . . . . .
C5 C 0.9764(7) 0.6082(4) 0.3355(3) 0.0291(13) Uani 1 1 d . . . . .
H5 H 0.936090 0.611426 0.278495 0.035 Uiso 1 1 calc R U . . .
C9 C 1.1738(7) 0.8943(4) 0.6439(4) 0.0272(12) Uani 1 1 d . . . . .
H9 H 1.224379 0.910610 0.697028 0.033 Uiso 1 1 calc R U . . .
C10 C 1.1894(6) 0.9402(4) 0.5778(4) 0.0290(12) Uani 1 1 d . . . . .
H10 H 1.252362 0.987562 0.585305 0.035 Uiso 1 1 calc R U . . .
C11 C 1.1150(7) 0.9183(4) 0.5010(4) 0.0284(12) Uani 1 1 d . . . . .
H11 H 1.124753 0.951138 0.455660 0.034 Uiso 1 1 calc R U . . .
C12 C 1.0256(6) 0.8486(4) 0.4892(3) 0.0210(10) Uani 1 1 d . . . . .
H12 H 0.975113 0.833122 0.435719 0.025 Uiso 1 1 calc R U . . .
C13 C 0.4610(5) 0.7733(3) 0.4134(3) 0.0131(8) Uani 1 1 d . . . . .
C14 C 0.5253(5) 0.8150(3) 0.3565(3) 0.0154(9) Uani 1 1 d . . . . .
H14 H 0.632418 0.822361 0.366164 0.018 Uiso 1 1 calc R U . . .
C15 C 0.4346(6) 0.8458(3) 0.2864(3) 0.0170(9) Uani 1 1 d . . . . .
H15 H 0.478840 0.873939 0.247552 0.020 Uiso 1 1 calc R U . . .
C16 C 0.2782(6) 0.8352(3) 0.2730(3) 0.0201(10) Uani 1 1 d . . . . .
H16 H 0.215064 0.856373 0.224749 0.024 Uiso 1 1 calc R U . . .
C17 C 0.2142(6) 0.7944(4) 0.3291(3) 0.0243(11) Uani 1 1 d . . . . .
H17 H 0.106860 0.788049 0.319828 0.029 Uiso 1 1 calc R U . . .
C18 C 0.3057(5) 0.7624(3) 0.3992(3) 0.0187(10) Uani 1 1 d . . . . .
H18 H 0.261404 0.733128 0.437274 0.022 Uiso 1 1 calc R U . . .
C19 C 0.5804(5) 0.8213(3) 0.5792(3) 0.0154(9) Uani 1 1 d . . . . .
C20 C 0.5577(6) 0.8044(3) 0.6572(3) 0.0203(10) Uani 1 1 d . . . . .
H20 H 0.534799 0.749952 0.670944 0.024 Uiso 1 1 calc R U . . .
C21 C 0.5683(7) 0.8659(4) 0.7146(3) 0.0259(12) Uani 1 1 d . . . . .
H21 H 0.552086 0.854219 0.767580 0.031 Uiso 1 1 calc R U . . .
C22 C 0.6024(7) 0.9442(4) 0.6944(3) 0.0267(12) Uani 1 1 d . . . . .
H22 H 0.612366 0.986415 0.734192 0.032 Uiso 1 1 calc R U . . .
C23 C 0.6225(6) 0.9627(4) 0.6165(3) 0.0243(11) Uani 1 1 d . . . . .
H23 H 0.642733 1.017416 0.602550 0.029 Uiso 1 1 calc R U . . .
C24 C 0.6128(7) 0.9010(4) 0.5598(3) 0.0259(12) Uani 1 1 d . . . . .
H24 H 0.628429 0.913096 0.506753 0.031 Uiso 1 1 calc R U . . .
O1 O 0.7391(4) 0.7423(2) 0.48474(19) 0.0159(7) Uani 1 1 d . . . . .
C3 C 1.1570(6) 0.5526(3) 0.4470(4) 0.0248(11) Uani 1 1 d . . . . .
H3 H 1.241416 0.517837 0.466892 0.030 Uiso 1 1 calc R U . . .

loop_
_atom_site_aniso_label
_atom_site_aniso_U_11
_atom_site_aniso_U_22
_atom_site_aniso_U_33
_atom_site_aniso_U_23
_atom_site_aniso_U_13
_atom_site_aniso_U_12
P1 0.0118(5) 0.0171(6) 0.0122(5) 0.0015(4) 0.0028(4) 0.0022(4)
C1 0.012(2) 0.019(2) 0.018(2) -0.0009(18) 0.0074(16) -0.0008(18)
P2 0.0114(5) 0.0134(6) 0.0123(5) 0.0005(4) 0.0038(4) 0.0008(4)
C2 0.018(2) 0.019(3) 0.022(2) -0.002(2) 0.0072(18) -0.0010(19)
Cl1 0.0236(5) 0.0226(6) 0.0130(5) 0.0002(4) 0.0059(4) -0.0006(5)
C4 0.032(3) 0.025(3) 0.036(3) -0.012(2) 0.022(2) -0.008(2)
C8 0.025(2) 0.022(3) 0.018(2) -0.002(2) 0.0032(19) -0.001(2)
Au2 0.01721(9) 0.01296(9) 0.01369(9) 0.00061(6) 0.00485(6) 0.00042(6)
C7 0.015(2) 0.015(2) 0.016(2) -0.0011(18) 0.0071(17) 0.0032(18)
Au1 0.01387(8) 0.01654(10) 0.01146(9) 0.00107(6) 0.00306(6) 0.00168(6)
C6 0.022(3) 0.036(3) 0.021(3) -0.005(2) 0.005(2) 0.005(2)
Cl2 0.0389(7) 0.0156(6) 0.0203(6) 0.0015(5) 0.0115(5) -0.0029(5)
C5 0.033(3) 0.036(4) 0.020(3) -0.011(2) 0.010(2) -0.002(3)
C9 0.030(3) 0.025(3) 0.026(3) -0.006(2) 0.004(2) -0.008(2)
C10 0.026(3) 0.024(3) 0.040(3) -0.006(2) 0.014(2) -0.006(2)
C11 0.034(3) 0.025(3) 0.031(3) 0.008(2) 0.018(2) -0.003(2)
C12 0.027(3) 0.026(3) 0.011(2) 0.0032(19) 0.0048(18) -0.001(2)
C13 0.017(2) 0.012(2) 0.0089(19) -0.0009(16) 0.0011(15) 0.0021(17)
C14 0.016(2) 0.015(2) 0.015(2) -0.0009(18) 0.0023(16) 0.0034(18)
C15 0.023(2) 0.011(2) 0.017(2) 0.0045(18) 0.0045(18) 0.0018(18)
C16 0.020(2) 0.024(3) 0.012(2) -0.0011(19) -0.0053(18) 0.003(2)
C17 0.021(2) 0.026(3) 0.025(3) 0.001(2) 0.002(2) -0.001(2)
C18 0.015(2) 0.021(3) 0.020(2) 0.0011(19) 0.0038(18) -0.0022(19)
C19 0.015(2) 0.020(3) 0.011(2) -0.0003(17) 0.0030(16) 0.0010(18)
C20 0.028(3) 0.017(3) 0.017(2) 0.0020(19) 0.0083(19) -0.001(2)
C21 0.042(3) 0.020(3) 0.018(3) 0.001(2) 0.011(2) 0.006(2)
C22 0.037(3) 0.021(3) 0.022(3) -0.005(2) 0.006(2) -0.002(2)
C23 0.031(3) 0.018(3) 0.025(3) -0.001(2) 0.009(2) -0.007(2)
C24 0.032(3) 0.027(3) 0.021(3) 0.002(2) 0.011(2) -0.005(2)
O1 0.0134(14) 0.0223(19) 0.0132(15) 0.0036(13) 0.0056(12) 0.0051(13)
C3 0.025(3) 0.015(3) 0.038(3) -0.004(2) 0.014(2) 0.001(2)

loop_
_atom_type_symbol
_atom_type_description
_atom_type_scat_dispersion_real
_atom_type_scat_dispersion_imag
_atom_type_scat_source
C C 0.0033 0.0016 'International Tables Vol C Tables 4.2.6.8 and 6.1.1.4'
H H 0.0000 0.0000 'International Tables Vol C Tables 4.2.6.8 and 6.1.1.4'
Au Au -2.0133 8.8022 'International Tables Vol C Tables 4.2.6.8 and 6.1.1.4'
Cl Cl 0.1484 0.1585 'International Tables Vol C Tables 4.2.6.8 and 6.1.1.4'
O O 0.0106 0.0060 'International Tables Vol C Tables 4.2.6.8 and 6.1.1.4'
P P 0.1023 0.0942 'International Tables Vol C Tables 4.2.6.8 and 6.1.1.4'

loop_
_geom_angle_atom_site_label_1
_geom_angle_atom_site_label_2
_geom_angle_atom_site_label_3
_geom_angle
_geom_angle_site_symmetry_1
_geom_angle_site_symmetry_3
_geom_angle_publ_flag
O1 P1 C7 102.9(2) . . ?
O1 P1 C1 100.8(2) . . ?
C7 P1 C1 106.4(2) . . ?
O1 P1 Au1 112.59(13) . . ?
C7 P1 Au1 113.57(16) . . ?
C1 P1 Au1 118.73(18) . . ?
C6 C1 C2 120.4(5) . . ?
C6 C1 P1 121.0(4) . . ?
C2 C1 P1 118.5(4) . . ?
O1 P2 C13 98.7(2) . . ?
O1 P2 C19 103.4(2) . . ?
C13 P2 C19 106.8(2) . . ?
O1 P2 Au2 113.17(14) . . ?
C13 P2 Au2 119.23(17) . . ?
C19 P2 Au2 113.58(17) . . ?
C3 C2 C1 119.3(5) . . ?
C3 C2 H2 120.3 . . ?
C1 C2 H2 120.3 . . ?
C5 C4 C3 120.0(5) . . ?
C5 C4 H4 120.0 . . ?
C3 C4 H4 120.0 . . ?
C7 C8 C9 119.8(5) . . ?
C7 C8 H8 120.1 . . ?
C9 C8 H8 120.1 . . ?
P2 Au2 Cl2 177.70(4) . . ?
P2 Au2 Au1 77.35(3) . . ?
Cl2 Au2 Au1 101.82(4) . . ?
C8 C7 C12 119.4(5) . . ?
C8 C7 P1 120.6(4) . . ?
C12 C7 P1 120.0(4) . . ?
P1 Au1 Cl1 175.94(5) . . ?
P1 Au1 Au2 85.05(3) . . ?
Cl1 Au1 Au2 97.60(3) . . ?
C5 C6 C1 119.5(5) . . ?
C5 C6 H6 120.3 . . ?
C1 C6 H6 120.3 . . ?
C4 C5 C6 120.7(5) . . ?
C4 C5 H5 119.7 . . ?
C6 C5 H5 119.7 . . ?
C10 C9 C8 120.4(5) . . ?
C10 C9 H9 119.8 . . ?
C8 C9 H9 119.8 . . ?
C9 C10 C11 120.4(6) . . ?
C9 C10 H10 119.8 . . ?
C11 C10 H10 119.8 . . ?
C10 C11 C12 120.4(5) . . ?
C10 C11 H11 119.8 . . ?
C12 C11 H11 119.8 . . ?
C11 C12 C7 119.6(5) . . ?
C11 C12 H12 120.2 . . ?
C7 C12 H12 120.2 . . ?
C18 C13 C14 119.7(4) . . ?
C18 C13 P2 118.6(4) . . ?
C14 C13 P2 121.6(4) . . ?
C15 C14 C13 120.4(4) . . ?
C15 C14 H14 119.8 . . ?
C13 C14 H14 119.8 . . ?
C14 C15 C16 119.5(5) . . ?
C14 C15 H15 120.3 . . ?
C16 C15 H15 120.3 . . ?
C17 C16 C15 120.3(5) . . ?
C17 C16 H16 119.8 . . ?
C15 C16 H16 119.8 . . ?
C16 C17 C18 120.2(5) . . ?
C16 C17 H17 119.9 . . ?
C18 C17 H17 119.9 . . ?
C13 C18 C17 119.8(5) . . ?
C13 C18 H18 120.1 . . ?
C17 C18 H18 120.1 . . ?
C24 C19 C20 119.1(5) . . ?
C24 C19 P2 121.9(4) . . ?
C20 C19 P2 119.0(4) . . ?
C21 C20 C19 120.5(5) . . ?
C21 C20 H20 119.7 . . ?
C19 C20 H20 119.7 . . ?
C22 C21 C20 119.4(5) . . ?
C22 C21 H21 120.3 . . ?
C20 C21 H21 120.3 . . ?
C21 C22 C23 120.9(5) . . ?
C21 C22 H22 119.5 . . ?
C23 C22 H22 119.5 . . ?
C24 C23 C22 119.4(5) . . ?
C24 C23 H23 120.3 . . ?
C22 C23 H23 120.3 . . ?
C23 C24 C19 120.6(5) . . ?
C23 C24 H24 119.7 . . ?
C19 C24 H24 119.7 . . ?
P1 O1 P2 125.3(2) . . ?
C4 C3 C2 120.2(5) . . ?
C4 C3 H3 119.9 . . ?
C2 C3 H3 119.9 . . ?

loop_
_geom_bond_atom_site_label_1
_geom_bond_atom_site_label_2
_geom_bond_distance
_geom_bond_site_symmetry_2
_geom_bond_publ_flag
P1 O1 1.615(3) . ?
P1 C7 1.780(5) . ?
P1 C1 1.786(5) . ?
P1 Au1 2.2041(12) . ?
C1 C6 1.383(7) . ?
C1 C2 1.387(7) . ?
P2 O1 1.616(3) . ?
P2 C13 1.788(5) . ?
P2 C19 1.790(5) . ?
P2 Au2 2.2086(13) . ?
C2 C3 1.386(7) . ?
C2 H2 0.9500 . ?
Cl1 Au1 2.2751(12) . ?
C4 C5 1.373(9) . ?
C4 C3 1.379(9) . ?
C4 H4 0.9500 . ?
C8 C7 1.383(7) . ?
C8 C9 1.383(8) . ?
C8 H8 0.9500 . ?
Au2 Cl2 2.2867(13) . ?
Au2 Au1 3.2055(5) . ?
C7 C12 1.401(7) . ?
C6 C5 1.378(8) . ?
C6 H6 0.9500 . ?
C5 H5 0.9500 . ?
C9 C10 1.368(9) . ?
C9 H9 0.9500 . ?
C10 C11 1.368(9) . ?
C10 H10 0.9500 . ?
C11 C12 1.380(8) . ?
C11 H11 0.9500 . ?
C12 H12 0.9500 . ?
C13 C18 1.377(6) . ?
C13 C14 1.392(7) . ?
C14 C15 1.377(7) . ?
C14 H14 0.9500 . ?
C15 C16 1.387(7) . ?
C15 H15 0.9500 . ?
C16 C17 1.373(8) . ?
C16 H16 0.9500 . ?
C17 C18 1.388(7) . ?
C17 H17 0.9500 . ?
C18 H18 0.9500 . ?
C19 C24 1.384(8) . ?
C19 C20 1.392(6) . ?
C20 C21 1.381(8) . ?
C20 H20 0.9500 . ?
C21 C22 1.371(8) . ?
C21 H21 0.9500 . ?
C22 C23 1.388(8) . ?
C22 H22 0.9500 . ?
C23 C24 1.374(8) . ?
C23 H23 0.9500 . ?
C24 H24 0.9500 . ?
C3 H3 0.9500 . ?

loop_
_geom_torsion_atom_site_label_1
_geom_torsion_atom_site_label_2
_geom_torsion_atom_site_label_3
_geom_torsion_atom_site_label_4
_geom_torsion
_geom_torsion_site_symmetry_1
_geom_torsion_site_symmetry_2
_geom_torsion_site_symmetry_3
_geom_torsion_site_symmetry_4
_geom_torsion_publ_flag
O1 P1 C1 C6 14.9(5) . . . . ?
C7 P1 C1 C6 -92.2(5) . . . . ?
Au1 P1 C1 C6 138.3(4) . . . . ?
O1 P1 C1 C2 -168.4(4) . . . . ?
C7 P1 C1 C2 84.6(4) . . . . ?
Au1 P1 C1 C2 -45.0(5) . . . . ?
C6 C1 C2 C3 1.5(8) . . . . ?
P1 C1 C2 C3 -175.3(4) . . . . ?
C9 C8 C7 C12 0.2(8) . . . . ?
C9 C8 C7 P1 179.5(4) . . . . ?
O1 P1 C7 C8 130.7(4) . . . . ?
C1 P1 C7 C8 -123.7(4) . . . . ?
Au1 P1 C7 C8 8.7(5) . . . . ?
O1 P1 C7 C12 -49.9(4) . . . . ?
C1 P1 C7 C12 55.6(5) . . . . ?
Au1 P1 C7 C12 -171.9(4) . . . . ?
C2 C1 C6 C5 -1.2(9) . . . . ?
P1 C1 C6 C5 175.5(5) . . . . ?
C3 C4 C5 C6 1.2(9) . . . . ?
C1 C6 C5 C4 -0.1(10) . . . . ?
C7 C8 C9 C10 -0.7(9) . . . . ?
C8 C9 C10 C11 1.3(9) . . . . ?
C9 C10 C11 C12 -1.3(9) . . . . ?
C10 C11 C12 C7 0.8(9) . . . . ?
C8 C7 C12 C11 -0.3(8) . . . . ?
P1 C7 C12 C11 -179.6(4) . . . . ?
O1 P2 C13 C18 165.5(4) . . . . ?
C19 P2 C13 C18 -87.6(4) . . . . ?
Au2 P2 C13 C18 42.8(5) . . . . ?
O1 P2 C13 C14 -18.5(4) . . . . ?
C19 P2 C13 C14 88.3(4) . . . . ?
Au2 P2 C13 C14 -141.3(4) . . . . ?
C18 C13 C14 C15 0.2(7) . . . . ?
P2 C13 C14 C15 -175.6(4) . . . . ?
C13 C14 C15 C16 0.4(7) . . . . ?
C14 C15 C16 C17 -0.1(8) . . . . ?
C15 C16 C17 C18 -0.8(9) . . . . ?
C14 C13 C18 C17 -1.1(8) . . . . ?
P2 C13 C18 C17 174.9(4) . . . . ?
C16 C17 C18 C13 1.4(8) . . . . ?
O1 P2 C19 C24 56.0(5) . . . . ?
C13 P2 C19 C24 -47.5(5) . . . . ?
Au2 P2 C19 C24 179.0(4) . . . . ?
O1 P2 C19 C20 -121.7(4) . . . . ?
C13 P2 C19 C20 134.8(4) . . . . ?
Au2 P2 C19 C20 1.3(4) . . . . ?
C24 C19 C20 C21 -0.4(8) . . . . ?
P2 C19 C20 C21 177.3(4) . . . . ?
C19 C20 C21 C22 -0.4(9) . . . . ?
C20 C21 C22 C23 1.7(9) . . . . ?
C21 C22 C23 C24 -2.1(9) . . . . ?
C22 C23 C24 C19 1.2(9) . . . . ?
C20 C19 C24 C23 0.0(8) . . . . ?
P2 C19 C24 C23 -177.7(4) . . . . ?
C7 P1 O1 P2 -120.1(3) . . . . ?
C1 P1 O1 P2 130.1(3) . . . . ?
Au1 P1 O1 P2 2.6(3) . . . . ?
C13 P2 O1 P1 -174.3(3) . . . . ?
C19 P2 O1 P1 76.1(3) . . . . ?
Au2 P2 O1 P1 -47.2(3) . . . . ?
C5 C4 C3 C2 -0.9(9) . . . . ?
C1 C2 C3 C4 -0.4(8) . . . . ?
